data_4340118
loop_
_publ_author_name
'Nakamura, Go'
'Okamura, Masaya'
'Yoshida, Masaki'
'Suzuki, Takayoshi'
'Takagi, Hideo D.'
'Kondo, Mio'
'Masaoka, Shigeyuki'

_publ_section_title
;
 Electrochemical Behavior of Phosphine-Substituted Ruthenium(II)
 Polypyridine Complexes with a Single Labile Ligand.
;
_journal_issue 14
_journal_name_full 'Inorganic chemistry'
_journal_page_first 7214
_journal_page_last 7226
_journal_paper_doi 10.1021/ic5003644
_journal_volume 53
_journal_year 2014
_chemical_compound_source 'synthesis as described'
_chemical_formula_moiety 'C38 H30 N5 P Ru, 2(F6, P), C H2 Cl2'
_chemical_formula_sum 'C39 H32 Cl2 F12 N5 P3 Ru'
_chemical_formula_weight 1063.58
_chemical_name_systematic
;
 trans_Ru_trpy_Pqn_MeCN_PF6
;
_space_group_IT_number 14
_symmetry_cell_setting monoclinic
_symmetry_Int_Tables_number 14
_symmetry_space_group_name_Hall '-P 2ybc'
_symmetry_space_group_name_H-M 'P 1 21/c 1'
_atom_sites_solution_hydrogens geom
_atom_sites_solution_primary direct
_atom_sites_solution_secondary difmap
_audit_creation_date 2013-04-16T23:39:22-00:00
_audit_creation_method 'WinGX routine CIF_UPDATE'
_cell_angle_alpha 90
_cell_angle_beta 90.336(3)
_cell_angle_gamma 90
_cell_formula_units_Z 4
_cell_length_a 8.9011(15)
_cell_length_b 12.595(2)
_cell_length_c 38.632(7)
_cell_measurement_reflns_used 9128
_cell_measurement_temperature 123(2)
_cell_measurement_theta_max 27.4816
_cell_measurement_theta_min 3.0932
_cell_measurement_wavelength 0.71073
_cell_volume 4330.9(13)
_computing_cell_refinement 'CrystalClear (Rigaku Inc., 2008)'
_computing_data_collection 'CrystalClear (Rigaku Inc., 2008)'
_computing_data_reduction 'CrystalClear (Rigaku Inc., 2008), SORTAV (Blessing, 1995)'
_computing_molecular_graphics 'Ortep-3 for Windows (Farrugia, 1997)'
_computing_publication_material 'WinGX publication routines (Farrugia, 1999)'
_computing_structure_refinement 'SHELXL-97 (Sheldrick, 2008)'
_computing_structure_solution 'SIR92 (Giacovazzo et al, 1993)'
_diffrn_ambient_temperature 123(2)
_diffrn_detector_area_resol_mean 28.5714
_diffrn_measured_fraction_theta_full 0.945
_diffrn_measured_fraction_theta_max 0.945
_diffrn_measurement_device_type 'Rigaku Saturn70'
_diffrn_measurement_method \w
_diffrn_radiation_monochromator graphite
_diffrn_radiation_probe x-ray
_diffrn_radiation_type 'Mo K\a'
_diffrn_radiation_wavelength 0.710747
_diffrn_reflns_av_R_equivalents 0.0345
_diffrn_reflns_av_unetI/netI 0.042
_diffrn_reflns_limit_h_max 10
_diffrn_reflns_limit_h_min -10
_diffrn_reflns_limit_k_max 14
_diffrn_reflns_limit_k_min -14
_diffrn_reflns_limit_l_max 44
_diffrn_reflns_limit_l_min -35
_diffrn_reflns_number 19663
_diffrn_reflns_theta_full 24
_diffrn_reflns_theta_max 24
_diffrn_reflns_theta_min 3.09
_exptl_absorpt_coefficient_mu 0.684
_exptl_absorpt_correction_T_max 1.0000
_exptl_absorpt_correction_T_min 0.9088
_exptl_absorpt_correction_type multi-scan
_exptl_absorpt_process_details 'REQAB (Rigaku, 1998)'
_exptl_crystal_colour red
_exptl_crystal_density_diffrn 1.631
_exptl_crystal_density_method 'not measured'
_exptl_crystal_description needle
_exptl_crystal_F_000 2128
_exptl_crystal_size_max 0.30
_exptl_crystal_size_mid 0.10
_exptl_crystal_size_min 0.03
_refine_diff_density_max 0.884
_refine_diff_density_min -1.222
_refine_diff_density_rms 0.106
_refine_ls_extinction_method none
_refine_ls_goodness_of_fit_ref 1.139
_refine_ls_hydrogen_treatment constr
_refine_ls_matrix_type full
_refine_ls_number_parameters 560
_refine_ls_number_reflns 6429
_refine_ls_number_restraints 0
_refine_ls_restrained_S_all 1.139
_refine_ls_R_factor_all 0.0692
_refine_ls_R_factor_gt 0.062
_refine_ls_shift/su_max 0.004
_refine_ls_shift/su_mean 0
_refine_ls_structure_factor_coef Fsqd
_refine_ls_weighting_details 'calc w=1/[\s^2^(Fo^2^)+(0.0584P)^2^+24.4250P] where P=(Fo^2^+2Fc^2^)/3'
_refine_ls_weighting_scheme calc
_refine_ls_wR_factor_gt 0.1595
_refine_ls_wR_factor_ref 0.1643
_reflns_number_gt 5630
_reflns_number_total 6429
_reflns_threshold_expression >2\s(I)
_cod_data_source_file ic5003644_si_003.cif
_cod_data_source_block trans_Ru_trpy_Pqn_MeCN_PF6
_cod_depositor_comments
;
The following automatic conversions were performed:

'_exptl_absorpt_correction_type' value 'Multi-scan' changed to
'multi-scan' according to
/usr/data/users/saulius/crontab/automatic-downloads/rss-feeds/ACS/lib/dictionaries/cif_core.dic
dictionary named 'cif_core.dic' version 2.4.2 from 2011-04-26.

Automatic conversion script
Id: cif_fix_values 2281 2013-09-26 08:29:07Z andrius 

 Adding full bibliography for 4340118--4340124.cif.
;
_cod_original_cell_volume 4330.9(12)
_cod_original_sg_symbol_H-M 'P 21/c'
_cod_database_code 4340118

loop_
_symmetry_equiv_pos_as_xyz
'x, y, z'
'-x, y+1/2, -z+1/2'
'-x, -y, -z'
'x, -y-1/2, z-1/2'

loop_
_atom_site_label
_atom_site_type_symbol
_atom_site_fract_x
_atom_site_fract_y
_atom_site_fract_z
_atom_site_U_iso_or_equiv
_atom_site_adp_type
_atom_site_occupancy
_atom_site_symmetry_multiplicity
_atom_site_calc_flag
_atom_site_refinement_flags
Ru1 Ru 0.48492(5) 0.20705(4) 0.387871(12) 0.02193(17) Uani 1 1 d .
P2 P 0.8166(2) 0.19844(14) 0.53891(5) 0.0452(5) Uani 1 1 d .
P1 P 0.53546(16) 0.37988(11) 0.39916(4) 0.0192(3) Uani 1 1 d .
P3 P 0.8245(3) -0.0050(2) 0.73427(7) 0.0737(8) Uani 1 1 d .
F6 F 0.9565(6) 0.1898(4) 0.56529(14) 0.0751(15) Uani 1 1 d .
F4 F 0.8942(6) 0.1096(4) 0.51568(14) 0.0758(15) Uani 1 1 d .
F5 F 0.9073(6) 0.2876(3) 0.51860(13) 0.0644(13) Uani 1 1 d .
F2 F 0.7329(7) 0.1095(4) 0.55987(14) 0.0780(16) Uani 1 1 d .
F1 F 0.7449(6) 0.2865(3) 0.56295(14) 0.0669(14) Uani 1 1 d .
N3 N 0.6947(6) 0.1413(4) 0.39783(13) 0.0282(11) Uani 1 1 d .
F7 F 0.8002(6) 0.0320(5) 0.77273(15) 0.095(2) Uani 1 1 d .
N4 N 0.3939(5) 0.2107(4) 0.43843(13) 0.0271(11) Uani 1 1 d .
C24 C 0.3745(6) 0.3073(4) 0.45468(14) 0.0219(12) Uani 1 1 d .
F3 F 0.6846(6) 0.2093(5) 0.51210(16) 0.0881(18) Uani 1 1 d .
C34 C 1.0016(7) 0.5012(6) 0.43304(16) 0.0342(15) Uani 1 1 d .
H34 H 1.0972 0.5256 0.4407 0.041 Uiso 1 1 calc R
C12 C 0.9210(7) 0.0813(5) 0.3705(2) 0.0407(17) Uani 1 1 d .
H12 H 0.9801 0.0739 0.3503 0.049 Uiso 1 1 calc R
C19 C 0.3020(6) 0.3152(5) 0.48704(16) 0.0286(14) Uani 1 1 d .
N2 N 0.5689(6) 0.2060(4) 0.34090(13) 0.0262(11) Uani 1 1 d .
N5 N 0.4105(6) 0.0489(4) 0.37896(14) 0.0341(13) Uani 1 1 d .
C36 C 0.7799(7) 0.5260(5) 0.39834(16) 0.0297(14) Uani 1 1 d .
H36 H 0.7234 0.5675 0.3824 0.036 Uiso 1 1 calc R
F10 F 0.8515(8) -0.0411(5) 0.69582(15) 0.099(2) Uani 1 1 d .
C11 C 0.7799(7) 0.1297(5) 0.36880(17) 0.0310(14) Uani 1 1 d .
C26 C 0.3291(7) 0.5268(5) 0.37132(16) 0.0293(14) Uani 1 1 d .
H26 H 0.2742 0.5185 0.3921 0.035 Uiso 1 1 calc R
C5 C 0.3328(7) 0.2735(5) 0.32490(16) 0.0315(14) Uani 1 1 d .
C22 C 0.4087(6) 0.4976(5) 0.45448(15) 0.0254(13) Uani 1 1 d .
H22 H 0.4472 0.5601 0.444 0.03 Uiso 1 1 calc R
C23 C 0.4298(6) 0.4009(4) 0.43870(14) 0.0206(12) Uani 1 1 d .
F11 F 0.7683(12) -0.1154(6) 0.74433(18) 0.149(4) Uani 1 1 d .
C18 C 0.2525(8) 0.2204(6) 0.50339(18) 0.0398(17) Uani 1 1 d .
H18 H 0.2036 0.2227 0.5252 0.048 Uiso 1 1 calc R
C35 C 0.9195(7) 0.5607(5) 0.40957(17) 0.0339(15) Uani 1 1 d .
H35 H 0.959 0.6258 0.4011 0.041 Uiso 1 1 calc R
C29 C 0.4870(8) 0.5507(6) 0.31011(17) 0.0447(18) Uani 1 1 d .
H29 H 0.5404 0.5594 0.2891 0.054 Uiso 1 1 calc R
C32 C 0.8051(7) 0.3709(5) 0.43431(15) 0.0274(13) Uani 1 1 d .
H32 H 0.766 0.3061 0.4431 0.033 Uiso 1 1 calc R
F12 F 0.6545(9) 0.0219(10) 0.72589(19) 0.162(4) Uani 1 1 d .
C27 C 0.2730(8) 0.5914(6) 0.34527(18) 0.0418(17) Uani 1 1 d .
H27 H 0.1806 0.6278 0.3484 0.05 Uiso 1 1 calc R
C16 C 0.3475(8) 0.1247(5) 0.45466(18) 0.0372(16) Uani 1 1 d .
H16 H 0.3626 0.0581 0.4437 0.045 Uiso 1 1 calc R
C33 C 0.9458(7) 0.4068(5) 0.44536(16) 0.0318(15) Uani 1 1 d .
H33 H 1.003 0.366 0.4614 0.038 Uiso 1 1 calc R
C28 C 0.3495(10) 0.6029(6) 0.3153(2) 0.054(2) Uani 1 1 d .
H28 H 0.3096 0.647 0.2975 0.064 Uiso 1 1 calc R
C17 C 0.2774(9) 0.1254(6) 0.48691(18) 0.0462(19) Uani 1 1 d .
H17 H 0.2471 0.0607 0.4974 0.055 Uiso 1 1 calc R
C31 C 0.7218(6) 0.4297(5) 0.41052(14) 0.0219(12) Uani 1 1 d .
C1 C 0.1647(7) 0.2880(5) 0.37122(18) 0.0338(15) Uani 1 1 d .
H1 H 0.1432 0.2766 0.395 0.041 Uiso 1 1 calc R
C4 C 0.2252(8) 0.3164(6) 0.30264(19) 0.0442(18) Uani 1 1 d .
H4 H 0.247 0.325 0.2788 0.053 Uiso 1 1 calc R
C6 C 0.4833(7) 0.2416(5) 0.31429(16) 0.0323(15) Uani 1 1 d .
N1 N 0.3014(5) 0.2611(4) 0.35928(13) 0.0275(11) Uani 1 1 d .
C7 C 0.5444(9) 0.2462(6) 0.28138(17) 0.0452(18) Uani 1 1 d .
H7 H 0.4869 0.2719 0.2624 0.054 Uiso 1 1 calc R
C10 C 0.7108(7) 0.1684(5) 0.33679(17) 0.0330(15) Uani 1 1 d .
C21 C 0.3307(7) 0.5048(5) 0.48600(16) 0.0319(15) Uani 1 1 d .
H21 H 0.3136 0.5723 0.4962 0.038 Uiso 1 1 calc R
F8 F 0.9872(9) -0.0238(14) 0.7422(2) 0.267(9) Uani 1 1 d .
C15 C 0.7508(7) 0.1047(5) 0.42826(18) 0.0348(15) Uani 1 1 d .
H15 H 0.6918 0.1121 0.4485 0.042 Uiso 1 1 calc R
C14 C 0.8905(8) 0.0569(5) 0.4310(2) 0.0439(18) Uani 1 1 d .
H14 H 0.9278 0.0331 0.4528 0.053 Uiso 1 1 calc R
C8 C 0.6923(9) 0.2121(7) 0.27684(18) 0.052(2) Uani 1 1 d .
H8 H 0.7366 0.2167 0.2546 0.063 Uiso 1 1 calc R
C20 C 0.2799(6) 0.4163(5) 0.50184(15) 0.0296(14) Uani 1 1 d .
H20 H 0.2287 0.4222 0.5233 0.036 Uiso 1 1 calc R
C2 C 0.0544(7) 0.3315(5) 0.3503(2) 0.0431(18) Uani 1 1 d .
H2 H -0.0406 0.3509 0.3594 0.052 Uiso 1 1 calc R
C3 C 0.0874(8) 0.3461(6) 0.3152(2) 0.049(2) Uani 1 1 d .
H3 H 0.0146 0.3765 0.3001 0.058 Uiso 1 1 calc R
F9 F 0.8498(16) 0.1130(8) 0.7226(3) 0.213(6) Uani 1 1 d .
C13 C 0.9731(8) 0.0449(6) 0.4017(2) 0.0466(19) Uani 1 1 d .
H13 H 1.0681 0.0108 0.4029 0.056 Uiso 1 1 calc R
C9 C 0.7751(8) 0.1719(6) 0.30404(19) 0.0452(18) Uani 1 1 d .
H9 H 0.8746 0.1469 0.3005 0.054 Uiso 1 1 calc R
C30 C 0.5433(7) 0.4864(5) 0.33618(16) 0.0342(15) Uani 1 1 d .
H30 H 0.636 0.4504 0.3329 0.041 Uiso 1 1 calc R
C25 C 0.4659(6) 0.4736(4) 0.36727(14) 0.0221(12) Uani 1 1 d .
C37 C 0.3757(9) -0.0319(6) 0.3702(2) 0.0454(18) Uani 1 1 d .
C38 C 0.3262(13) -0.1379(7) 0.3596(3) 0.081(3) Uani 1 1 d .
H38A H 0.3322 -0.1863 0.3795 0.121 Uiso 1 1 calc R
H38B H 0.3911 -0.164 0.3411 0.121 Uiso 1 1 calc R
H38C H 0.2222 -0.1344 0.3512 0.121 Uiso 1 1 calc R
Cl1 Cl 0.3361(4) 0.1247(3) 0.70199(8) 0.1013(10) Uani 1 1 d .
Cl2 Cl 0.1413(7) 0.2080(3) 0.64827(11) 0.159(2) Uani 1 1 d .
C39 C 0.1812(14) 0.2115(12) 0.6920(3) 0.112(5) Uani 1 1 d .
H39A H 0.0915 0.1892 0.7052 0.134 Uiso 1 1 calc R
H39B H 0.2067 0.285 0.6989 0.134 Uiso 1 1 calc R

loop_
_atom_site_aniso_label
_atom_site_aniso_U_11
_atom_site_aniso_U_22
_atom_site_aniso_U_33
_atom_site_aniso_U_23
_atom_site_aniso_U_13
_atom_site_aniso_U_12
Ru1 0.0248(3) 0.0199(3) 0.0211(3) -0.00274(19) 0.00473(19) -0.00241(19)
P2 0.0596(12) 0.0311(10) 0.0450(11) 0.0069(8) 0.0102(9) 0.0036(9)
P1 0.0193(7) 0.0190(7) 0.0194(7) -0.0012(6) 0.0021(6) -0.0006(6)
P3 0.0615(15) 0.0893(19) 0.0708(17) -0.0374(14) 0.0318(13) -0.0275(13)
F6 0.085(4) 0.066(3) 0.075(4) 0.007(3) -0.020(3) 0.013(3)
F4 0.098(4) 0.049(3) 0.081(4) -0.012(3) 0.023(3) 0.001(3)
F5 0.069(3) 0.049(3) 0.076(3) 0.017(2) 0.023(3) 0.006(2)
F2 0.112(4) 0.040(3) 0.082(4) 0.005(2) 0.042(3) -0.017(3)
F1 0.082(3) 0.039(2) 0.080(4) 0.004(2) 0.031(3) 0.009(2)
N3 0.033(3) 0.020(2) 0.032(3) -0.003(2) 0.007(2) -0.003(2)
F7 0.067(3) 0.137(5) 0.082(4) -0.061(4) 0.020(3) -0.030(3)
N4 0.026(3) 0.027(3) 0.028(3) -0.001(2) 0.002(2) -0.002(2)
C24 0.016(3) 0.029(3) 0.020(3) 0.000(2) 0.002(2) 0.001(2)
F3 0.063(3) 0.117(5) 0.084(4) -0.003(4) -0.012(3) -0.005(3)
C34 0.018(3) 0.059(4) 0.026(3) -0.009(3) 0.004(3) -0.004(3)
C12 0.032(4) 0.037(4) 0.053(5) -0.004(3) 0.018(3) -0.001(3)
C19 0.021(3) 0.040(4) 0.025(3) -0.001(3) -0.002(2) -0.002(3)
N2 0.033(3) 0.020(2) 0.025(3) -0.004(2) 0.002(2) -0.007(2)
N5 0.036(3) 0.028(3) 0.039(3) -0.005(3) 0.014(3) 0.001(2)
C36 0.028(3) 0.031(3) 0.030(3) 0.004(3) 0.000(3) -0.004(3)
F10 0.128(5) 0.100(5) 0.068(4) -0.030(3) 0.045(4) -0.004(4)
C11 0.032(3) 0.022(3) 0.039(4) -0.005(3) 0.007(3) -0.004(3)
C26 0.033(3) 0.029(3) 0.026(3) -0.001(3) -0.001(3) 0.002(3)
C5 0.034(3) 0.032(3) 0.029(3) -0.006(3) -0.009(3) -0.005(3)
C22 0.022(3) 0.027(3) 0.027(3) -0.003(3) -0.008(2) 0.005(2)
C23 0.016(3) 0.028(3) 0.018(3) -0.004(2) -0.001(2) 0.006(2)
F11 0.287(12) 0.081(5) 0.077(5) -0.029(4) 0.040(6) -0.044(6)
C18 0.040(4) 0.049(4) 0.031(4) 0.003(3) 0.012(3) -0.010(3)
C35 0.030(3) 0.040(4) 0.032(4) 0.001(3) 0.003(3) -0.012(3)
C29 0.055(5) 0.058(5) 0.022(3) 0.013(3) 0.004(3) -0.006(4)
C32 0.029(3) 0.027(3) 0.026(3) -0.001(3) 0.002(3) 0.004(3)
F12 0.105(6) 0.304(13) 0.076(5) -0.006(6) 0.005(4) 0.058(7)
C27 0.044(4) 0.045(4) 0.036(4) 0.006(3) -0.004(3) 0.014(3)
C16 0.046(4) 0.028(3) 0.038(4) -0.001(3) 0.010(3) -0.011(3)
C33 0.023(3) 0.044(4) 0.028(3) -0.007(3) -0.001(3) 0.006(3)
C28 0.068(5) 0.054(5) 0.040(4) 0.017(4) -0.008(4) 0.014(4)
C17 0.060(5) 0.046(4) 0.033(4) 0.003(3) 0.018(3) -0.020(4)
C31 0.017(3) 0.030(3) 0.019(3) -0.006(2) 0.002(2) 0.000(2)
C1 0.033(4) 0.028(3) 0.040(4) -0.002(3) 0.002(3) -0.008(3)
C4 0.047(4) 0.050(4) 0.035(4) -0.004(3) -0.012(3) -0.006(3)
C6 0.042(4) 0.034(3) 0.021(3) -0.010(3) -0.001(3) -0.009(3)
N1 0.028(3) 0.026(3) 0.028(3) -0.008(2) 0.001(2) -0.008(2)
C7 0.055(5) 0.061(5) 0.019(3) -0.009(3) 0.000(3) -0.010(4)
C10 0.033(3) 0.028(3) 0.038(4) -0.014(3) 0.010(3) -0.004(3)
C21 0.026(3) 0.040(4) 0.029(4) -0.008(3) -0.005(3) 0.008(3)
F8 0.073(5) 0.61(3) 0.122(8) -0.162(12) -0.002(5) 0.098(9)
C15 0.042(4) 0.024(3) 0.038(4) 0.005(3) 0.001(3) 0.003(3)
C14 0.043(4) 0.037(4) 0.052(5) 0.009(3) -0.002(4) 0.011(3)
C8 0.058(5) 0.076(6) 0.023(4) -0.010(4) 0.015(3) -0.019(4)
C20 0.021(3) 0.048(4) 0.020(3) -0.006(3) -0.002(2) 0.004(3)
C2 0.024(3) 0.040(4) 0.066(5) -0.005(4) -0.006(3) -0.001(3)
C3 0.048(4) 0.046(4) 0.051(5) -0.002(4) -0.026(4) -0.003(3)
F9 0.326(16) 0.116(7) 0.199(11) -0.072(7) 0.128(11) -0.071(9)
C13 0.032(4) 0.041(4) 0.067(5) 0.006(4) 0.002(4) 0.009(3)
C9 0.041(4) 0.059(5) 0.036(4) -0.019(4) 0.015(3) -0.005(3)
C30 0.033(3) 0.039(4) 0.031(4) 0.005(3) 0.004(3) -0.008(3)
C25 0.027(3) 0.021(3) 0.019(3) 0.001(2) -0.004(2) -0.005(2)
C37 0.055(5) 0.035(4) 0.046(4) -0.011(3) 0.022(4) -0.012(3)
C38 0.126(9) 0.049(5) 0.068(6) -0.025(5) 0.028(6) -0.042(6)
Cl1 0.094(2) 0.133(3) 0.0777(19) -0.0085(18) 0.0041(16) -0.0070(19)
Cl2 0.273(6) 0.106(3) 0.098(3) 0.029(2) -0.070(3) -0.021(3)
C39 0.089(9) 0.156(13) 0.091(9) 0.008(8) -0.018(7) -0.013(8)

loop_
_atom_type_symbol
_atom_type_description
_atom_type_scat_dispersion_real
_atom_type_scat_dispersion_imag
_atom_type_scat_source
C C 0.0033 0.0016 'International Tables Vol C Tables 4.2.6.8 and 6.1.1.4'
H H 0 0 'International Tables Vol C Tables 4.2.6.8 and 6.1.1.4'
N N 0.0061 0.0033 'International Tables Vol C Tables 4.2.6.8 and 6.1.1.4'
F F 0.0171 0.0103 'International Tables Vol C Tables 4.2.6.8 and 6.1.1.4'
P P 0.1023 0.0942 'International Tables Vol C Tables 4.2.6.8 and 6.1.1.4'
Ru Ru -1.2594 0.8363 'International Tables Vol C Tables 4.2.6.8 and 6.1.1.4'
Cl Cl 0.1484 0.1585 'International Tables Vol C Tables 4.2.6.8 and 6.1.1.4'

loop_
_geom_angle_atom_site_label_1
_geom_angle_atom_site_label_2
_geom_angle_atom_site_label_3
_geom_angle
N2 Ru1 N3 79.7(2)
N2 Ru1 N1 79.3(2)
N3 Ru1 N1 158.6(2)
N2 Ru1 N4 179.11(19)
N3 Ru1 N4 100.73(19)
N1 Ru1 N4 100.31(19)
N2 Ru1 N5 88.0(2)
N3 Ru1 N5 86.30(19)
N1 Ru1 N5 88.7(2)
N4 Ru1 N5 92.82(19)
N2 Ru1 P1 96.19(14)
N3 Ru1 P1 99.80(14)
N1 Ru1 P1 86.69(14)
N4 Ru1 P1 83.00(13)
N5 Ru1 P1 173.13(14)
F3 P2 F2 92.7(4)
F3 P2 F1 91.4(3)
F2 P2 F1 90.2(3)
F3 P2 F5 89.6(3)
F2 P2 F5 177.7(3)
F1 P2 F5 90.1(3)
F3 P2 F4 90.8(3)
F2 P2 F4 89.9(3)
F1 P2 F4 177.8(3)
F5 P2 F4 89.7(3)
F3 P2 F6 177.6(3)
F2 P2 F6 89.6(3)
F1 P2 F6 89.3(3)
F5 P2 F6 88.1(3)
F4 P2 F6 88.5(3)
C25 P1 C23 107.5(3)
C25 P1 C31 104.2(3)
C23 P1 C31 102.8(2)
C25 P1 Ru1 115.38(18)
C23 P1 Ru1 101.45(19)
C31 P1 Ru1 123.79(19)
F8 P3 F11 97.0(9)
F8 P3 F9 93.9(9)
F11 P3 F9 169.1(8)
F8 P3 F10 89.6(4)
F11 P3 F10 91.7(4)
F9 P3 F10 88.8(5)
F8 P3 F7 89.6(4)
F11 P3 F7 89.0(4)
F9 P3 F7 90.6(5)
F10 P3 F7 179.0(4)
F8 P3 F12 176.7(9)
F11 P3 F12 86.2(6)
F9 P3 F12 82.9(7)
F10 P3 F12 91.2(4)
F7 P3 F12 89.6(4)
C15 N3 C11 118.2(5)
C15 N3 Ru1 128.5(4)
C11 N3 Ru1 113.2(4)
C16 N4 C24 117.8(5)
C16 N4 Ru1 122.9(4)
C24 N4 Ru1 119.2(4)
N4 C24 C19 121.6(5)
N4 C24 C23 119.3(5)
C19 C24 C23 119.2(5)
C33 C34 C35 120.4(6)
C33 C34 H34 119.8
C35 C34 H34 119.8
C13 C12 C11 119.3(7)
C13 C12 H12 120.4
C11 C12 H12 120.4
C20 C19 C24 119.2(6)
C20 C19 C18 122.3(6)
C24 C19 C18 118.5(6)
C6 N2 C10 123.1(5)
C6 N2 Ru1 118.9(4)
C10 N2 Ru1 118.0(4)
C37 N5 Ru1 171.6(6)
C35 C36 C31 120.0(6)
C35 C36 H36 120
C31 C36 H36 120
N3 C11 C12 120.7(6)
N3 C11 C10 115.3(5)
C12 C11 C10 124.0(6)
C27 C26 C25 120.7(6)
C27 C26 H26 119.7
C25 C26 H26 119.7
N1 C5 C4 120.0(6)
N1 C5 C6 115.7(5)
C4 C5 C6 124.2(6)
C23 C22 C21 120.6(6)
C23 C22 H22 119.7
C21 C22 H22 119.7
C22 C23 C24 119.6(5)
C22 C23 P1 125.0(5)
C24 C23 P1 115.3(4)
C17 C18 C19 118.3(6)
C17 C18 H18 120.8
C19 C18 H18 120.8
C34 C35 C36 120.3(6)
C34 C35 H35 119.9
C36 C35 H35 119.9
C30 C29 C28 118.9(7)
C30 C29 H29 120.6
C28 C29 H29 120.6
C31 C32 C33 120.2(6)
C31 C32 H32 119.9
C33 C32 H32 119.9
C28 C27 C26 120.2(7)
C28 C27 H27 119.9
C26 C27 H27 119.9
N4 C16 C17 124.2(6)
N4 C16 H16 117.9
C17 C16 H16 117.9
C34 C33 C32 120.0(6)
C34 C33 H33 120
C32 C33 H33 120
C27 C28 C29 120.9(6)
C27 C28 H28 119.5
C29 C28 H28 119.5
C18 C17 C16 119.5(6)
C18 C17 H17 120.2
C16 C17 H17 120.2
C32 C31 C36 119.1(5)
C32 C31 P1 117.1(4)
C36 C31 P1 123.6(4)
N1 C1 C2 122.6(7)
N1 C1 H1 118.7
C2 C1 H1 118.7
C3 C4 C5 120.0(7)
C3 C4 H4 120
C5 C4 H4 120
N2 C6 C7 119.2(6)
N2 C6 C5 113.1(5)
C7 C6 C5 127.7(6)
C1 N1 C5 119.6(5)
C1 N1 Ru1 127.5(4)
C5 N1 Ru1 112.9(4)
C6 C7 C8 118.5(7)
C6 C7 H7 120.7
C8 C7 H7 120.7
N2 C10 C9 118.9(6)
N2 C10 C11 113.8(6)
C9 C10 C11 127.3(6)
C20 C21 C22 120.4(6)
C20 C21 H21 119.8
C22 C21 H21 119.8
N3 C15 C14 122.7(7)
N3 C15 H15 118.6
C14 C15 H15 118.6
C13 C14 C15 118.2(7)
C13 C14 H14 120.9
C15 C14 H14 120.9
C9 C8 C7 121.2(7)
C9 C8 H8 119.4
C7 C8 H8 119.4
C21 C20 C19 120.9(6)
C21 C20 H20 119.5
C19 C20 H20 119.5
C1 C2 C3 117.8(7)
C1 C2 H2 121.1
C3 C2 H2 121.1
C4 C3 C2 119.9(7)
C4 C3 H3 120
C2 C3 H3 120
C14 C13 C12 120.9(7)
C14 C13 H13 119.5
C12 C13 H13 119.5
C8 C9 C10 119.0(7)
C8 C9 H9 120.5
C10 C9 H9 120.5
C29 C30 C25 120.9(6)
C29 C30 H30 119.5
C25 C30 H30 119.5
C30 C25 C26 118.3(5)
C30 C25 P1 119.4(5)
C26 C25 P1 122.0(4)
N5 C37 C38 178.2(9)
C37 C38 H38A 109.5
C37 C38 H38B 109.5
H38A C38 H38B 109.5
C37 C38 H38C 109.5
H38A C38 H38C 109.5
H38B C38 H38C 109.5
Cl2 C39 Cl1 110.3(8)
Cl2 C39 H39A 109.6
Cl1 C39 H39A 109.6
Cl2 C39 H39B 109.6
Cl1 C39 H39B 109.6
H39A C39 H39B 108.1

loop_
_geom_bond_atom_site_label_1
_geom_bond_atom_site_label_2
_geom_bond_distance
Ru1 N2 1.967(5)
Ru1 N3 2.077(5)
Ru1 N1 2.081(5)
Ru1 N4 2.120(5)
Ru1 N5 2.127(6)
Ru1 P1 2.2646(15)
P2 F3 1.568(6)
P2 F2 1.573(5)
P2 F1 1.583(5)
P2 F5 1.593(5)
P2 F4 1.595(5)
P2 F6 1.608(5)
P1 C25 1.813(6)
P1 C23 1.818(6)
P1 C31 1.825(5)
P3 F8 1.497(8)
P3 F11 1.529(8)
P3 F9 1.570(10)
P3 F10 1.573(6)
P3 F7 1.574(6)
P3 F12 1.583(8)
N3 C15 1.355(8)
N3 C11 1.365(8)
N4 C16 1.319(8)
N4 C24 1.380(7)
C24 C19 1.414(8)
C24 C23 1.420(8)
C34 C33 1.375(10)
C34 C35 1.383(9)
C34 H34 0.95
C12 C13 1.366(11)
C12 C11 1.398(9)
C12 H12 0.95
C19 C20 1.409(9)
C19 C18 1.422(9)
N2 C6 1.353(8)
N2 C10 1.359(8)
N5 C37 1.115(8)
C36 C35 1.385(8)
C36 C31 1.401(8)
C36 H36 0.95
C11 C10 1.461(9)
C26 C27 1.385(9)
C26 C25 1.399(8)
C26 H26 0.95
C5 N1 1.368(8)
C5 C4 1.393(9)
C5 C6 1.459(9)
C22 C23 1.376(8)
C22 C21 1.408(9)
C22 H22 0.95
C18 C17 1.374(10)
C18 H18 0.95
C35 H35 0.95
C29 C30 1.384(9)
C29 C28 1.404(11)
C29 H29 0.95
C32 C31 1.391(8)
C32 C33 1.396(8)
C32 H32 0.95
C27 C28 1.355(10)
C27 H27 0.95
C16 C17 1.397(9)
C16 H16 0.95
C33 H33 0.95
C28 H28 0.95
C17 H17 0.95
C1 N1 1.348(8)
C1 C2 1.381(9)
C1 H1 0.95
C4 C3 1.374(11)
C4 H4 0.95
C6 C7 1.387(9)
C7 C8 1.397(11)
C7 H7 0.95
C10 C9 1.392(9)
C21 C20 1.351(9)
C21 H21 0.95
C15 C14 1.385(9)
C15 H15 0.95
C14 C13 1.364(11)
C14 H14 0.95
C8 C9 1.376(11)
C8 H8 0.95
C20 H20 0.95
C2 C3 1.401(11)
C2 H2 0.95
C3 H3 0.95
C13 H13 0.95
C9 H9 0.95
C30 C25 1.397(8)
C30 H30 0.95
C37 C38 1.464(10)
C38 H38A 0.98
C38 H38B 0.98
C38 H38C 0.98
Cl1 C39 1.800(13)
Cl2 C39 1.724(13)
C39 H39A 0.99
C39 H39B 0.99
